data_4505580
loop_
_publ_author_name
'Lu, Zhiyong'
'Xing, Hang'
'Sun, Ran'
'Bai, Junfeng'
'Zheng, Baishu'
'Li, Yizhi'

_publ_section_title
;
 Water Stable Metal--Organic Framework Evolutionally Formed from a
 Flexible Multidentate Ligand with Acylamide Groups for Selective
 CO2Adsorption
;
_journal_issue 3
_journal_name_full 'Crystal Growth &amp; Design'
_journal_page_first 1081
_journal_paper_doi 10.1021/cg201594p
_journal_volume 12
_journal_year 2012
_chemical_formula_moiety 'C25 H23 Cu2 N5 O10, H4 O2'
_chemical_formula_sum 'C25 H27 Cu2 N5 O12'
_chemical_formula_weight 716.62
_chemical_name_systematic
; 
 ? 
;
_space_group_IT_number 15
_symmetry_cell_setting monoclinic
_symmetry_space_group_name_Hall '-C 2yc'
_symmetry_space_group_name_H-M 'C 1 2/c 1'
_atom_sites_solution_hydrogens geom
_atom_sites_solution_primary direct
_atom_sites_solution_secondary difmap
_audit_creation_method SHELXL-97
_cell_angle_alpha 90.00
_cell_angle_beta 107.5420(10)
_cell_angle_gamma 90.00
_cell_formula_units_Z 8
_cell_length_a 22.5019(12)
_cell_length_b 13.5807(7)
_cell_length_c 21.7291(12)
_cell_measurement_reflns_used 2749
_cell_measurement_temperature 291(2)
_cell_measurement_theta_max 23.42
_cell_measurement_theta_min 2.15
_cell_volume 6331.4(6)
_computing_cell_refinement SMART
_computing_data_collection 'SMART (Bruker, 2000)'
_computing_data_reduction 'SAINT (Bruker, 2000)'
_computing_molecular_graphics SHELXTL
_computing_structure_refinement SHELXTL
_computing_structure_solution 'SHELXTL (Bruker, 2000)'
_diffrn_ambient_temperature 291(2)
_diffrn_measured_fraction_theta_full 0.999
_diffrn_measured_fraction_theta_max 0.999
_diffrn_measurement_device_type 'Bruker Smart Apex CCD area detector'
_diffrn_measurement_method 'phi and omega scans'
_diffrn_radiation_monochromator graphite
_diffrn_radiation_source 'sealed tube'
_diffrn_radiation_type MoK\a
_diffrn_radiation_wavelength 0.71073
_diffrn_reflns_av_R_equivalents 0.0453
_diffrn_reflns_av_sigmaI/netI 0.0783
_diffrn_reflns_limit_h_max 27
_diffrn_reflns_limit_h_min -21
_diffrn_reflns_limit_k_max 16
_diffrn_reflns_limit_k_min -15
_diffrn_reflns_limit_l_max 26
_diffrn_reflns_limit_l_min -26
_diffrn_reflns_number 17008
_diffrn_reflns_theta_full 26.00
_diffrn_reflns_theta_max 26.00
_diffrn_reflns_theta_min 1.77
_exptl_absorpt_coefficient_mu 1.409
_exptl_absorpt_correction_T_max 0.729
_exptl_absorpt_correction_T_min 0.675
_exptl_absorpt_correction_type multi-scan
_exptl_absorpt_process_details 'SADABA, (Bruker, 2000)'
_exptl_crystal_colour 'dark blue'
_exptl_crystal_density_diffrn 1.504
_exptl_crystal_density_method 'not measured'
_exptl_crystal_description block
_exptl_crystal_F_000 2928
_exptl_crystal_size_max 0.28
_exptl_crystal_size_mid 0.24
_exptl_crystal_size_min 0.22
_refine_diff_density_max 0.523
_refine_diff_density_min -0.543
_refine_diff_density_rms 0.077
_refine_ls_extinction_method none
_refine_ls_goodness_of_fit_ref 1.002
_refine_ls_hydrogen_treatment constr
_refine_ls_matrix_type full
_refine_ls_number_parameters 415
_refine_ls_number_reflns 6223
_refine_ls_number_restraints 0
_refine_ls_restrained_S_all 1.002
_refine_ls_R_factor_all 0.0800
_refine_ls_R_factor_gt 0.0526
_refine_ls_shift/su_max 0.000
_refine_ls_shift/su_mean 0.000
_refine_ls_structure_factor_coef Fsqd
_refine_ls_weighting_details 'calc w=1/[\s^2^(Fo^2^)+(0.04P)^2^+0.55P] where P=(Fo^2^+2Fc^2^)/3'
_refine_ls_weighting_scheme calc
_refine_ls_wR_factor_gt 0.0901
_refine_ls_wR_factor_ref 0.0941
_reflns_number_gt 4382
_reflns_number_total 6223
_reflns_threshold_expression >2sigma(I)
_cod_data_source_file cg201594p_si_002.cif
_cod_data_source_block complex2
_cod_depositor_comments
;
The following automatic conversions were performed:

'_symmetry_cell_setting' value 'Monoclinic' changed to 'monoclinic'
according to /home/saulius/struct/CIF-dictionaries/cif_core.dic
dictionary named 'cif_core.dic' version 2.4.1 from 2010-06-29.

Automatic conversion script
Id: cif_fix_values 1715 2011-07-08 13:25:40Z adriana 
;
_cod_original_sg_symbol_H-M 'C 2/c'
_cod_database_code 4505580

loop_
_symmetry_equiv_pos_as_xyz
'x, y, z'
'-x, y, -z+1/2'
'x+1/2, y+1/2, z'
'-x+1/2, y+1/2, -z+1/2'
'-x, -y, -z'
'x, -y, z-1/2'
'-x+1/2, -y+1/2, -z'
'x+1/2, -y+1/2, z-1/2'

loop_
_atom_site_label
_atom_site_type_symbol
_atom_site_fract_x
_atom_site_fract_y
_atom_site_fract_z
_atom_site_U_iso_or_equiv
_atom_site_adp_type
_atom_site_occupancy
_atom_site_symmetry_multiplicity
_atom_site_calc_flag
_atom_site_refinement_flags
C1 C 0.99898(17) -0.0471(3) 0.66334(17) 0.0378(8) Uani 1 1 d .
C2 C 0.94540(17) -0.1020(3) 0.66221(18) 0.0422(9) Uani 1 1 d .
H2 H 0.9459 -0.1704 0.6604 0.051 Uiso 1 1 d R
C3 C 0.89250(16) -0.0533(3) 0.66459(16) 0.0341(8) Uani 1 1 d .
C4 C 0.89226(17) 0.0485(3) 0.66738(17) 0.0373(8) Uani 1 1 d .
H4 H 0.8570 0.0813 0.6705 0.045 Uiso 1 1 d R
C5 C 0.94282(16) 0.1028(3) 0.66645(16) 0.0342(8) Uani 1 1 d .
C6 C 0.99705(17) 0.0523(3) 0.66351(17) 0.0370(8) Uani 1 1 d .
H6 H 1.0321 0.0883 0.6632 0.044 Uiso 1 1 d R
C7 C 1.05773(18) -0.0992(3) 0.66021(19) 0.0427(9) Uani 1 1 d .
C8 C 1.12230(16) -0.2422(3) 0.68304(16) 0.0346(8) Uani 1 1 d .
H8A H 1.1385 -0.2826 0.7213 0.042 Uiso 1 1 d R
H8B H 1.1557 -0.1998 0.6793 0.042 Uiso 1 1 d R
C9 C 1.10190(16) -0.3100(2) 0.62395(15) 0.0288(7) Uani 1 1 d .
C10 C 0.83595(18) -0.1129(3) 0.6632(2) 0.0438(9) Uani 1 1 d .
C11 C 0.73620(17) -0.1201(3) 0.68654(19) 0.0411(9) Uani 1 1 d .
H11A H 0.7292 -0.1129 0.7282 0.049 Uiso 1 1 d R
H11B H 0.7401 -0.1898 0.6789 0.049 Uiso 1 1 d R
C12 C 0.68059(17) -0.0802(3) 0.63411(18) 0.0369(8) Uani 1 1 d .
C13 C 0.93824(17) 0.2130(3) 0.66716(18) 0.0393(9) Uani 1 1 d .
C14 C 0.98270(18) 0.3742(3) 0.66129(17) 0.0409(9) Uani 1 1 d .
H14A H 1.0250 0.3992 0.6747 0.049 Uiso 1 1 d R
H14B H 0.9633 0.3943 0.6935 0.049 Uiso 1 1 d R
C15 C 0.94804(16) 0.4224(3) 0.59804(16) 0.0328(8) Uani 1 1 d .
C16 C 1.1167(2) 0.2861(3) 0.48718(18) 0.0433(10) Uani 1 1 d .
H16 H 1.1326 0.3410 0.4719 0.052 Uiso 1 1 d R
C17 C 1.1529(2) 0.1992(3) 0.50391(19) 0.0467(10) Uani 1 1 d .
H17 H 1.1922 0.1994 0.4982 0.056 Uiso 1 1 d R
C18 C 1.1319(2) 0.1226(3) 0.52794(19) 0.0504(10) Uani 1 1 d .
H18 H 1.1588 0.0698 0.5421 0.060 Uiso 1 1 d R
C19 C 1.0693(2) 0.1267(3) 0.53043(19) 0.0496(10) Uani 1 1 d .
H19 H 1.0547 0.0709 0.5460 0.060 Uiso 1 1 d R
C20 C 1.0365(2) 0.2077(3) 0.51097(17) 0.0449(10) Uani 1 1 d .
H20 H 0.9956 0.2079 0.5125 0.054 Uiso 1 1 d R
C21 C 0.79487(18) 0.4249(3) 0.56586(19) 0.0401(9) Uani 1 1 d .
H21 H 0.8296 0.4524 0.5957 0.048 Uiso 1 1 d R
C22 C 0.74400(19) 0.4028(3) 0.5863(2) 0.0453(9) Uani 1 1 d .
H22 H 0.7457 0.4110 0.6293 0.054 Uiso 1 1 d R
C23 C 0.69225(18) 0.3630(3) 0.54301(19) 0.0429(9) Uani 1 1 d .
H23 H 0.6572 0.3473 0.5553 0.051 Uiso 1 1 d R
C24 C 0.69319(17) 0.3476(3) 0.48042(18) 0.0425(9) Uani 1 1 d .
H24 H 0.6588 0.3212 0.4496 0.051 Uiso 1 1 d R
C25 C 0.74530(17) 0.3744(3) 0.46309(19) 0.0386(8) Uani 1 1 d .
H25 H 0.7458 0.3643 0.4209 0.046 Uiso 1 1 d R
Cu1 Cu 1.005144(19) 0.40608(3) 0.466092(19) 0.03089(11) Uani 1 1 d .
Cu2 Cu 0.869406(19) 0.44895(3) 0.476461(19) 0.02881(11) Uani 1 1 d .
N1 N 1.07150(14) -0.1833(2) 0.69045(14) 0.0362(7) Uani 1 1 d .
H1A H 1.0502 -0.2035 0.7149 0.043 Uiso 1 1 calc R
N2 N 0.79494(14) -0.0728(2) 0.68818(15) 0.0392(7) Uani 1 1 d .
H2A H 0.8032 -0.0160 0.7063 0.047 Uiso 1 1 calc R
N3 N 0.98596(14) 0.2670(2) 0.66066(15) 0.0405(7) Uani 1 1 d .
H3A H 1.0185 0.2384 0.6561 0.049 Uiso 1 1 calc R
N4 N 1.05981(16) 0.2894(2) 0.49135(15) 0.0461(8) Uani 1 1 d .
N5 N 0.79555(13) 0.4122(2) 0.50590(14) 0.0341(7) Uani 1 1 d .
O1 O 1.14112(12) -0.3365(2) 0.59919(12) 0.0445(7) Uani 1 1 d .
O2 O 1.04509(11) -0.33344(18) 0.60625(12) 0.0372(6) Uani 1 1 d .
O3 O 1.09075(12) -0.05941(19) 0.63237(12) 0.0425(6) Uani 1 1 d .
O4 O 0.62887(12) -0.10062(19) 0.63990(12) 0.0412(6) Uani 1 1 d .
O5 O 0.68971(11) -0.03338(19) 0.58881(12) 0.0406(6) Uani 1 1 d .
O6 O 0.83108(12) -0.1964(2) 0.64025(12) 0.0438(6) Uani 1 1 d .
O7 O 0.92636(11) 0.36990(19) 0.54761(11) 0.0383(6) Uani 1 1 d .
O8 O 0.94299(13) 0.5133(2) 0.59854(12) 0.0431(6) Uani 1 1 d .
O9 O 0.88946(12) 0.25200(19) 0.66969(12) 0.0406(6) Uani 1 1 d .
O10 O 0.94442(10) 0.51137(17) 0.46252(11) 0.0327(5) Uani 1 1 d .
H10A H 0.9339 0.5466 0.4213 0.039 Uiso 1 1 calc R
O1W O 0.8813(2) 0.2254(4) 0.7989(3) 0.0408(12) Uani 0.50 1 d P
H1WB H 0.8678 0.2519 0.7619 0.049 Uiso 0.50 1 d PR
H1WC H 0.8814 0.2676 0.8278 0.049 Uiso 0.50 1 d PR
O2W O 0.8060(2) 0.0683(4) 0.7955(3) 0.0405(12) Uani 0.50 1 d P
H2WA H 0.8146 0.1290 0.7939 0.049 Uiso 0.50 1 d PR
H2WB H 0.8311 0.0422 0.8289 0.049 Uiso 0.50 1 d PR
O3W O 0.8013(2) 0.6151(3) 0.6638(2) 0.0420(13) Uani 0.50 1 d P
H3WA H 0.8334 0.6489 0.6647 0.050 Uiso 0.50 1 d PR
H3WC H 0.7901 0.6282 0.6969 0.050 Uiso 0.50 1 d PR
O4W O 0.9829(2) -0.3235(3) 0.7205(2) 0.0410(12) Uani 0.50 1 d P
H4WB H 0.9832 -0.3631 0.6903 0.049 Uiso 0.50 1 d PR
H4WC H 1.0132 -0.3364 0.7538 0.049 Uiso 0.50 1 d PR

loop_
_atom_site_aniso_label
_atom_site_aniso_U_11
_atom_site_aniso_U_22
_atom_site_aniso_U_33
_atom_site_aniso_U_23
_atom_site_aniso_U_13
_atom_site_aniso_U_12
C1 0.033(2) 0.042(2) 0.0381(19) 0.0009(16) 0.0101(16) 0.0018(17)
C2 0.035(2) 0.049(2) 0.043(2) 0.0083(18) 0.0131(17) 0.0027(18)
C3 0.0271(17) 0.045(2) 0.0294(18) 0.0082(16) 0.0068(14) -0.0014(16)
C4 0.0308(18) 0.042(2) 0.042(2) 0.0138(17) 0.0150(15) 0.0050(17)
C5 0.0250(17) 0.042(2) 0.0322(18) 0.0108(15) 0.0030(14) -0.0009(16)
C6 0.0307(19) 0.042(2) 0.0382(19) 0.0088(16) 0.0103(15) -0.0002(17)
C7 0.041(2) 0.049(2) 0.044(2) 0.0003(19) 0.0215(18) 0.0030(19)
C8 0.0265(18) 0.046(2) 0.0294(18) -0.0148(15) 0.0059(14) -0.0001(16)
C9 0.0285(18) 0.0317(18) 0.0271(16) -0.0034(14) 0.0095(14) 0.0038(15)
C10 0.036(2) 0.042(2) 0.051(2) 0.0096(18) 0.0093(18) 0.0001(18)
C11 0.033(2) 0.037(2) 0.050(2) 0.0170(17) 0.0081(17) -0.0085(17)
C12 0.032(2) 0.037(2) 0.0381(19) 0.0101(16) 0.0049(15) -0.0026(16)
C13 0.030(2) 0.046(2) 0.042(2) 0.0108(17) 0.0105(16) 0.0018(17)
C14 0.042(2) 0.049(2) 0.0264(18) 0.0132(16) 0.0019(15) -0.0060(18)
C15 0.0234(17) 0.043(2) 0.0327(19) 0.0109(15) 0.0094(14) -0.0001(15)
C16 0.055(3) 0.040(2) 0.036(2) -0.0046(16) 0.0164(18) 0.0152(19)
C17 0.052(3) 0.041(2) 0.048(2) -0.0090(18) 0.017(2) 0.0140(19)
C18 0.047(2) 0.056(3) 0.045(2) 0.011(2) 0.0081(19) 0.023(2)
C19 0.052(3) 0.049(2) 0.046(2) 0.0145(19) 0.0119(19) 0.025(2)
C20 0.051(2) 0.049(2) 0.0336(19) 0.0100(17) 0.0105(18) 0.023(2)
C21 0.039(2) 0.038(2) 0.050(2) -0.0066(17) 0.0240(18) -0.0078(17)
C22 0.046(2) 0.046(2) 0.049(2) 0.0034(19) 0.0217(19) -0.010(2)
C23 0.034(2) 0.046(2) 0.050(2) 0.0222(18) 0.0142(18) 0.0010(18)
C24 0.037(2) 0.047(2) 0.038(2) 0.0161(17) 0.0038(17) -0.0155(18)
C25 0.0321(19) 0.038(2) 0.049(2) 0.0018(16) 0.0160(17) -0.0070(16)
Cu1 0.0273(2) 0.0321(2) 0.0301(2) -0.00486(18) 0.00377(17) -0.00139(18)
Cu2 0.0268(2) 0.0329(2) 0.0259(2) 0.00428(17) 0.00670(16) -0.00007(18)
N1 0.0332(17) 0.0354(17) 0.0450(17) -0.0098(14) 0.0195(14) -0.0020(13)
N2 0.0295(16) 0.0407(18) 0.0461(18) 0.0133(14) 0.0096(14) -0.0057(13)
N3 0.0310(17) 0.0454(19) 0.0439(18) 0.0173(14) 0.0095(14) 0.0009(15)
N4 0.046(2) 0.047(2) 0.0400(18) 0.0025(15) 0.0046(15) 0.0140(16)
N5 0.0284(15) 0.0357(16) 0.0397(16) 0.0022(13) 0.0123(13) 0.0002(14)
O1 0.0402(15) 0.0545(17) 0.0472(15) -0.0211(13) 0.0257(13) -0.0088(13)
O2 0.0301(13) 0.0409(15) 0.0413(14) -0.0154(11) 0.0120(11) -0.0055(11)
O3 0.0422(15) 0.0486(16) 0.0418(14) 0.0166(12) 0.0202(12) 0.0162(13)
O4 0.0347(14) 0.0421(15) 0.0458(15) 0.0171(12) 0.0106(12) 0.0008(12)
O5 0.0325(13) 0.0498(16) 0.0403(14) 0.0150(12) 0.0120(11) 0.0014(12)
O6 0.0364(15) 0.0561(18) 0.0402(14) -0.0025(13) 0.0136(12) -0.0134(13)
O7 0.0286(13) 0.0482(15) 0.0334(14) 0.0094(11) 0.0023(10) 0.0022(12)
O8 0.0505(17) 0.0452(16) 0.0385(15) 0.0077(12) 0.0204(13) 0.0085(13)
O9 0.0403(15) 0.0457(16) 0.0441(15) 0.0106(12) 0.0252(12) 0.0037(12)
O10 0.0240(12) 0.0337(13) 0.0347(13) 0.0013(10) 0.0002(10) -0.0010(10)
O1W 0.029(3) 0.040(3) 0.054(3) 0.015(2) 0.014(2) -0.003(2)
O2W 0.033(3) 0.043(3) 0.050(3) -0.007(2) 0.019(2) -0.009(2)
O3W 0.047(3) 0.034(3) 0.048(3) -0.020(2) 0.018(3) -0.008(2)
O4W 0.039(3) 0.044(3) 0.042(3) -0.007(2) 0.015(2) -0.013(2)

loop_
_atom_type_symbol
_atom_type_description
_atom_type_scat_dispersion_real
_atom_type_scat_dispersion_imag
_atom_type_scat_source
C C 0.0033 0.0016 'International Tables Vol C Tables 4.2.6.8 and 6.1.1.4'
H H 0.0000 0.0000 'International Tables Vol C Tables 4.2.6.8 and 6.1.1.4'
N N 0.0061 0.0033 'International Tables Vol C Tables 4.2.6.8 and 6.1.1.4'
O O 0.0106 0.0060 'International Tables Vol C Tables 4.2.6.8 and 6.1.1.4'
Cu Cu 0.3201 1.2651 'International Tables Vol C Tables 4.2.6.8 and 6.1.1.4'

loop_
_geom_angle_atom_site_label_1
_geom_angle_atom_site_label_2
_geom_angle_atom_site_label_3
_geom_angle
_geom_angle_site_symmetry_1
_geom_angle_site_symmetry_3
C6 C1 C2 120.0(4) . .
C6 C1 C7 119.6(3) . .
C2 C1 C7 120.3(3) . .
C3 C2 C1 119.3(4) . .
C3 C2 H2 120.3 . .
C1 C2 H2 120.4 . .
C2 C3 C4 119.8(3) . .
C2 C3 C10 118.5(3) . .
C4 C3 C10 121.7(3) . .
C5 C4 C3 121.8(3) . .
C5 C4 H4 118.4 . .
C3 C4 H4 119.8 . .
C4 C5 C6 118.2(3) . .
C4 C5 C13 118.7(3) . .
C6 C5 C13 123.1(3) . .
C1 C6 C5 120.8(3) . .
C1 C6 H6 119.8 . .
C5 C6 H6 119.3 . .
O3 C7 N1 123.4(4) . .
O3 C7 C1 119.1(4) . .
N1 C7 C1 117.5(3) . .
N1 C8 C9 112.3(3) . .
N1 C8 H8A 108.8 . .
C9 C8 H8A 108.6 . .
N1 C8 H8B 109.9 . .
C9 C8 H8B 109.4 . .
H8A C8 H8B 107.8 . .
O1 C9 O2 126.5(3) . .
O1 C9 C8 118.2(3) . .
O2 C9 C8 115.3(3) . .
O6 C10 N2 124.0(4) . .
O6 C10 C3 118.5(4) . .
N2 C10 C3 117.5(4) . .
N2 C11 C12 113.4(3) . .
N2 C11 H11A 109.5 . .
C12 C11 H11A 109.6 . .
N2 C11 H11B 107.8 . .
C12 C11 H11B 108.4 . .
H11A C11 H11B 107.8 . .
O4 C12 O5 125.5(3) . .
O4 C12 C11 115.6(3) . .
O5 C12 C11 118.9(3) . .
O9 C13 N3 121.3(4) . .
O9 C13 C5 119.6(3) . .
N3 C13 C5 119.0(3) . .
N3 C14 C15 116.0(3) . .
N3 C14 H14A 107.8 . .
C15 C14 H14A 108.3 . .
N3 C14 H14B 108.9 . .
C15 C14 H14B 108.3 . .
H14A C14 H14B 107.3 . .
O8 C15 O7 123.5(3) . .
O8 C15 C14 116.6(3) . .
O7 C15 C14 120.0(3) . .
N4 C16 C17 120.5(4) . .
N4 C16 H16 119.0 . .
C17 C16 H16 120.5 . .
C18 C17 C16 121.0(4) . .
C18 C17 H17 121.7 . .
C16 C17 H17 117.3 . .
C17 C18 C19 117.5(4) . .
C17 C18 H18 117.9 . .
C19 C18 H18 124.6 . .
C20 C19 C18 118.9(4) . .
C20 C19 H19 124.7 . .
C18 C19 H19 116.4 . .
C19 C20 N4 123.5(4) . .
C19 C20 H20 117.0 . .
N4 C20 H20 119.4 . .
N5 C21 C22 123.2(4) . .
N5 C21 H21 118.9 . .
C22 C21 H21 117.8 . .
C23 C22 C21 118.7(4) . .
C23 C22 H22 120.4 . .
C21 C22 H22 120.7 . .
C22 C23 C24 118.3(3) . .
C22 C23 H23 120.8 . .
C24 C23 H23 120.9 . .
C23 C24 C25 119.6(4) . .
C23 C24 H24 120.8 . .
C25 C24 H24 119.6 . .
N5 C25 C24 121.5(3) . .
N5 C25 H25 119.0 . .
C24 C25 H25 119.5 . .
O2 Cu1 O10 96.40(10) 5_756 .
O2 Cu1 O10 176.41(11) 5_756 5_766
O10 Cu1 O10 81.13(10) . 5_766
O2 Cu1 N4 88.79(13) 5_756 .
O10 Cu1 N4 163.94(12) . .
O10 Cu1 N4 94.29(12) 5_766 .
O2 Cu1 O8 91.49(10) 5_756 5_766
O10 Cu1 O8 95.87(10) . 5_766
O10 Cu1 O8 86.19(9) 5_766 5_766
N4 Cu1 O8 99.18(12) . 5_766
O2 Cu1 Cu1 137.02(8) 5_756 5_766
O10 Cu1 Cu1 40.68(7) . 5_766
O10 Cu1 Cu1 40.45(7) 5_766 5_766
N4 Cu1 Cu1 132.87(10) . 5_766
O8 Cu1 Cu1 91.34(7) 5_766 5_766
O5 Cu2 O10 93.52(10) 7_656 .
O5 Cu2 O7 175.22(11) 7_656 .
O10 Cu2 O7 88.34(10) . .
O5 Cu2 N5 86.04(11) 7_656 .
O10 Cu2 N5 166.26(11) . .
O7 Cu2 N5 91.11(11) . .
O5 Cu2 O1 88.23(11) 7_656 5_756
O10 Cu2 O1 94.98(9) . 5_756
O7 Cu2 O1 96.01(11) . 5_756
N5 Cu2 O1 98.73(11) . 5_756
C7 N1 C8 120.3(3) . .
C7 N1 H1A 119.9 . .
C8 N1 H1A 119.9 . .
C10 N2 C11 123.2(3) . .
C10 N2 H2A 118.4 . .
C11 N2 H2A 118.4 . .
C13 N3 C14 120.0(3) . .
C13 N3 H3A 120.0 . .
C14 N3 H3A 120.0 . .
C16 N4 C20 118.3(3) . .
C16 N4 Cu1 123.1(3) . .
C20 N4 Cu1 118.5(3) . .
C21 N5 C25 118.7(3) . .
C21 N5 Cu2 122.5(2) . .
C25 N5 Cu2 118.8(2) . .
C9 O1 Cu2 127.2(2) . 5_756
C9 O2 Cu1 132.5(2) . 5_756
C12 O5 Cu2 128.8(2) . 7_656
C15 O7 Cu2 110.8(2) . .
C15 O8 Cu1 113.3(2) . 5_766
Cu1 O10 Cu1 98.87(10) . 5_766
Cu1 O10 Cu2 107.19(11) . .
Cu1 O10 Cu2 115.81(11) 5_766 .
Cu1 O10 H10A 111.4 . .
Cu1 O10 H10A 111.4 5_766 .
Cu2 O10 H10A 111.4 . .
H1WB O1W H1WC 109.5 . .
H2WA O2W H2WB 109.8 . .
H3WA O3W H3WC 109.5 . .
O4W O4W H4WB 128.9 2_756 .
H4WB O4W H4WC 109.5 . .

loop_
_geom_bond_atom_site_label_1
_geom_bond_atom_site_label_2
_geom_bond_distance
_geom_bond_site_symmetry_2
C1 C6 1.351(5) .
C1 C2 1.411(5) .
C1 C7 1.519(5) .
C2 C3 1.377(5) .
C2 H2 0.9300 .
C3 C4 1.383(5) .
C3 C10 1.501(5) .
C4 C5 1.362(5) .
C4 H4 0.9301 .
C5 C6 1.418(5) .
C5 C13 1.500(5) .
C6 H6 0.9296 .
C7 O3 1.217(4) .
C7 N1 1.307(5) .
C8 N1 1.444(4) .
C8 C9 1.533(4) .
C8 H8A 0.9700 .
C8 H8B 0.9701 .
C9 O1 1.218(4) .
C9 O2 1.260(4) .
C10 O6 1.230(5) .
C10 N2 1.321(5) .
C11 N2 1.460(4) .
C11 C12 1.516(5) .
C11 H11A 0.9700 .
C11 H11B 0.9700 .
C12 O4 1.239(4) .
C12 O5 1.240(4) .
C13 O9 1.235(4) .
C13 N3 1.343(5) .
C14 N3 1.457(5) .
C14 C15 1.510(5) .
C14 H14A 0.9703 .
C14 H14B 0.9701 .
C15 O8 1.241(4) .
C15 O7 1.274(4) .
C16 N4 1.312(5) .
C16 C17 1.417(5) .
C16 H16 0.9298 .
C17 C18 1.313(6) .
C17 H17 0.9298 .
C18 C19 1.427(6) .
C18 H18 0.9298 .
C19 C20 1.322(5) .
C19 H19 0.9301 .
C20 N4 1.350(5) .
C20 H20 0.9299 .
C21 N5 1.319(5) .
C21 C22 1.380(5) .
C21 H21 0.9300 .
C22 C23 1.369(6) .
C22 H22 0.9306 .
C23 C24 1.382(5) .
C23 H23 0.9302 .
C24 C25 1.384(5) .
C24 H24 0.9300 .
C25 N5 1.332(5) .
C25 H25 0.9300 .
Cu1 O2 1.911(2) 5_756
Cu1 O10 1.963(2) .
Cu1 O10 1.972(2) 5_766
Cu1 N4 1.980(3) .
Cu1 O8 2.350(3) 5_766
Cu1 Cu1 2.9897(8) 5_766
Cu2 O5 1.990(2) 7_656
Cu2 O10 1.992(2) .
Cu2 O7 1.998(2) .
Cu2 N5 2.015(3) .
Cu2 O1 2.203(2) 5_756
N1 H1A 0.8600 .
N2 H2A 0.8600 .
N3 H3A 0.8600 .
O1 Cu2 2.203(2) 5_756
O2 Cu1 1.911(2) 5_756
O5 Cu2 1.990(2) 7_656
O8 Cu1 2.350(2) 5_766
O10 Cu1 1.972(2) 5_766
O10 H10A 0.9800 .
O1W H1WB 0.8499 .
O1W H1WC 0.8499 .
O2W H2WA 0.8500 .
O2W H2WB 0.8500 .
O3W H3WA 0.8500 .
O3W H3WC 0.8503 .
O4W O4W 1.282(10) 2_756
O4W H4WB 0.8500 .
O4W H4WC 0.8499 .

loop_
_geom_torsion_atom_site_label_1
_geom_torsion_atom_site_label_2
_geom_torsion_atom_site_label_3
_geom_torsion_atom_site_label_4
_geom_torsion
_geom_torsion_site_symmetry_1
_geom_torsion_site_symmetry_4
C6 C1 C2 C3 -3.2(5) . .
C7 C1 C2 C3 -179.5(3) . .
C1 C2 C3 C4 0.6(5) . .
C1 C2 C3 C10 179.9(3) . .
C2 C3 C4 C5 1.5(5) . .
C10 C3 C4 C5 -177.8(3) . .
C3 C4 C5 C6 -1.0(5) . .
C3 C4 C5 C13 177.8(3) . .
C2 C1 C6 C5 3.8(5) . .
C7 C1 C6 C5 -180.0(3) . .
C4 C5 C6 C1 -1.7(5) . .
C13 C5 C6 C1 179.6(3) . .
C6 C1 C7 O3 -30.0(5) . .
C2 C1 C7 O3 146.2(4) . .
C6 C1 C7 N1 146.9(4) . .
C2 C1 C7 N1 -36.8(5) . .
N1 C8 C9 O1 154.7(3) . .
N1 C8 C9 O2 -25.9(4) . .
C2 C3 C10 O6 -22.6(5) . .
C4 C3 C10 O6 156.7(4) . .
C2 C3 C10 N2 156.1(3) . .
C4 C3 C10 N2 -24.6(5) . .
N2 C11 C12 O4 -163.9(3) . .
N2 C11 C12 O5 18.2(5) . .
C4 C5 C13 O9 1.2(5) . .
C6 C5 C13 O9 179.9(3) . .
C4 C5 C13 N3 -174.3(3) . .
C6 C5 C13 N3 4.3(5) . .
N3 C14 C15 O8 177.5(3) . .
N3 C14 C15 O7 -3.3(5) . .
N4 C16 C17 C18 -4.6(6) . .
C16 C17 C18 C19 6.2(6) . .
C17 C18 C19 C20 -2.5(6) . .
C18 C19 C20 N4 -3.1(6) . .
N5 C21 C22 C23 2.1(6) . .
C21 C22 C23 C24 -0.7(6) . .
C22 C23 C24 C25 -1.2(6) . .
C23 C24 C25 N5 1.9(6) . .
O3 C7 N1 C8 -10.7(6) . .
C1 C7 N1 C8 172.5(3) . .
C9 C8 N1 C7 -86.2(4) . .
O6 C10 N2 C11 -5.2(6) . .
C3 C10 N2 C11 176.2(3) . .
C12 C11 N2 C10 -100.7(4) . .
O9 C13 N3 C14 4.6(5) . .
C5 C13 N3 C14 -179.9(3) . .
C15 C14 N3 C13 -82.9(4) . .
C17 C16 N4 C20 -1.0(5) . .
C17 C16 N4 Cu1 -177.8(3) . .
C19 C20 N4 C16 4.8(6) . .
C19 C20 N4 Cu1 -178.2(3) . .
O2 Cu1 N4 C16 109.9(3) 5_756 .
O10 Cu1 N4 C16 -140.9(4) . .
O10 Cu1 N4 C16 -68.2(3) 5_766 .
O8 Cu1 N4 C16 18.6(3) 5_766 .
Cu1 Cu1 N4 C16 -81.9(3) 5_766 .
O2 Cu1 N4 C20 -66.9(3) 5_756 .
O10 Cu1 N4 C20 42.3(6) . .
O10 Cu1 N4 C20 114.9(3) 5_766 .
O8 Cu1 N4 C20 -158.2(3) 5_766 .
Cu1 Cu1 N4 C20 101.2(3) 5_766 .
C22 C21 N5 C25 -1.4(6) . .
C22 C21 N5 Cu2 178.0(3) . .
C24 C25 N5 C21 -0.6(5) . .
C24 C25 N5 Cu2 179.9(3) . .
O5 Cu2 N5 C21 -123.3(3) 7_656 .
O10 Cu2 N5 C21 -34.7(6) . .
O7 Cu2 N5 C21 52.9(3) . .
O1 Cu2 N5 C21 149.1(3) 5_756 .
O5 Cu2 N5 C25 56.2(3) 7_656 .
O10 Cu2 N5 C25 144.8(4) . .
O7 Cu2 N5 C25 -127.7(3) . .
O1 Cu2 N5 C25 -31.4(3) 5_756 .
O2 C9 O1 Cu2 -8.7(5) . 5_756
C8 C9 O1 Cu2 170.7(2) . 5_756
O1 C9 O2 Cu1 -5.9(6) . 5_756
C8 C9 O2 Cu1 174.7(2) . 5_756
O4 C12 O5 Cu2 16.4(6) . 7_656
C11 C12 O5 Cu2 -166.0(3) . 7_656
O8 C15 O7 Cu2 -11.8(4) . .
C14 C15 O7 Cu2 169.0(2) . .
O10 Cu2 O7 C15 76.4(2) . .
N5 Cu2 O7 C15 -89.8(2) . .
O1 Cu2 O7 C15 171.3(2) 5_756 .
O7 C15 O8 Cu1 -63.5(4) . 5_766
C14 C15 O8 Cu1 115.7(3) . 5_766
O2 Cu1 O10 Cu1 -177.37(11) 5_756 5_766
O10 Cu1 O10 Cu1 0.0 5_766 5_766
N4 Cu1 O10 Cu1 74.4(5) . 5_766
O8 Cu1 O10 Cu1 -85.20(10) 5_766 5_766
O2 Cu1 O10 Cu2 61.99(12) 5_756 .
O10 Cu1 O10 Cu2 -120.64(15) 5_766 .
N4 Cu1 O10 Cu2 -46.2(5) . .
O8 Cu1 O10 Cu2 154.16(11) 5_766 .
Cu1 Cu1 O10 Cu2 -120.64(15) 5_766 .
O5 Cu2 O10 Cu1 -140.68(12) 7_656 .
O7 Cu2 O10 Cu1 43.73(12) . .
N5 Cu2 O10 Cu1 131.6(4) . .
O1 Cu2 O10 Cu1 -52.16(12) 5_756 .
O5 Cu2 O10 Cu1 110.11(13) 7_656 5_766
O7 Cu2 O10 Cu1 -65.48(13) . 5_766
N5 Cu2 O10 Cu1 22.4(5) . 5_766
O1 Cu2 O10 Cu1 -161.37(13) 5_756 5_766
